data_1529009
loop_
_publ_author_name
'Wu, Z.Y.'
'Hoffmann, R.D.'
'Poettgen, R.'

_publ_section_title
;
 Neutron diffraction and electrochemical studies on Li Ir Sn4
;
_journal_name_full 'Journal of Solid State Chemistry'
_journal_page_first 355
_journal_page_last 361
_journal_volume 179
_journal_year 2006
_chemical_formula_sum 'Ir Li Sn4'
_chemical_name_systematic 'Li Ir Sn4'
_space_group_IT_number 140
_symmetry_space_group_name_Hall '-I 4 2c'
_symmetry_space_group_name_H-M 'I 4/m c m'
_cell_angle_alpha 90
_cell_angle_beta 90
_cell_angle_gamma 90
_cell_formula_units_Z 4
_cell_length_a 6.5562
_cell_length_b 6.5562
_cell_length_c 11.286
_cell_volume 485.115
_citation_journal_id_ASTM JSSCBI
_cod_data_source_file Wu_JSSCBI_2006_911.cif
_cod_data_source_block Ir1Li1Sn4
_cod_original_cell_volume 485.1147
_cod_original_formula_sum 'Ir1 Li1 Sn4'
_cod_database_code 1529009

loop_
_symmetry_equiv_pos_as_xyz
x,y,z
-y,x,z
-x,-y,z
y,-x,z
x,-y,-z+1/2
y,x,-z+1/2
-x,y,-z+1/2
-y,-x,-z+1/2
-x,-y,-z
y,-x,-z
x,y,-z
-y,x,-z
-x,y,z-1/2
-y,-x,z-1/2
x,-y,z-1/2
y,x,z-1/2
x+1/2,y+1/2,z+1/2
-y+1/2,x+1/2,z+1/2
-x+1/2,-y+1/2,z+1/2
y+1/2,-x+1/2,z+1/2
x+1/2,-y+1/2,-z+1
y+1/2,x+1/2,-z+1
-x+1/2,y+1/2,-z+1
-y+1/2,-x+1/2,-z+1
-x+1/2,-y+1/2,-z+1/2
y+1/2,-x+1/2,-z+1/2
x+1/2,y+1/2,-z+1/2
-y+1/2,x+1/2,-z+1/2
-x+1/2,y+1/2,z
-y+1/2,-x+1/2,z
x+1/2,-y+1/2,z
y+1/2,x+1/2,z

loop_
_atom_site_label
_atom_site_type_symbol
_atom_site_fract_x
_atom_site_fract_y
_atom_site_fract_z
_atom_site_occupancy
_atom_site_U_iso_or_equiv
Ir1 Ir 0 0 0.25 1 0.0
Li1 Li 0 0 0 1 0.0
Sn1 Sn 0.1575 0.3425 0.367 1 0.0
